data_7228834
loop_
_publ_author_name
'Lopez, Jordan R.'
'Martin, Lee'
'Wallis, John D.'
'Akutsu, Hiroki'
'Yamada, Jun-ichi'
'Nakatsuji, Shin-ichi'
'Wilson, Claire'
'Christensen, Jeppe'
'Coles, Simon J.'

_publ_section_title
;
 New semiconducting radical-cation salts of chiral
 bis(2-hydroxylpropylthio)ethylenedithio TTF
;
_journal_name_full CrystEngComm
_journal_paper_doi 10.1039/C7CE01014A
_journal_year 2017
_chemical_absolute_configuration rmad
_chemical_formula_moiety '(C14 H18 O2 S8) (F6 P) '
_chemical_formula_sum 'C14 H18 F6 O2 P S8'
_chemical_formula_weight 619.74
_space_group_IT_number 20
_symmetry_cell_setting orthorhombic
_symmetry_Int_Tables_number 20
_symmetry_space_group_name_Hall 'C 2c 2'
_symmetry_space_group_name_H-M 'C 2 2 21'
_atom_sites_solution_hydrogens geom
_atom_sites_solution_primary direct
_atom_sites_solution_secondary difmap
_audit_update_record
;
2017-05-10 deposited with the CCDC.
2017-07-21 downloaded from the CCDC.
;
_cell_angle_alpha 90.0000
_cell_angle_beta 90.0000
_cell_angle_gamma 90.0000
_cell_formula_units_Z 8
_cell_length_a 7.9370(7)
_cell_length_b 21.4936(16)
_cell_length_c 27.622(3)
_cell_measurement_reflns_used 3392
_cell_measurement_temperature 298
_cell_measurement_theta_max 28.32
_cell_measurement_theta_min 1.47
_cell_volume 4712.2(7)
_computing_cell_refinement CrystalClear
_computing_data_collection 'CrystalClear (Rigaku Inc., 2008)'
_computing_data_reduction CrystalClear
_computing_molecular_graphics 'CrystalStructure 4.0'
_computing_publication_material 'CrystalStructure 4.0 (Rigaku, 2010)'
_computing_structure_refinement 'SHELXL97 (Sheldrick, 2008)'
_computing_structure_solution 'SIR92 (Altomare, et al., 1994)'
_diffrn_ambient_temperature 298
_diffrn_detector_area_resol_mean 7.314
_diffrn_measured_fraction_theta_full 0.988
_diffrn_measured_fraction_theta_max 0.988
_diffrn_measurement_device_type 'Rigaku Mercury70'
_diffrn_measurement_method \w
_diffrn_radiation_type 'Mo K\a'
_diffrn_radiation_wavelength 0.71075
_diffrn_reflns_av_R_equivalents 0.0303
_diffrn_reflns_limit_h_max 9
_diffrn_reflns_limit_h_min -10
_diffrn_reflns_limit_k_max 23
_diffrn_reflns_limit_k_min -27
_diffrn_reflns_limit_l_max 35
_diffrn_reflns_limit_l_min -32
_diffrn_reflns_number 22812
_diffrn_reflns_theta_full 27.50
_diffrn_reflns_theta_max 27.50
_diffrn_standards_number 0
_exptl_absorpt_coefficient_mu 0.884
_exptl_absorpt_correction_T_max 0.915
_exptl_absorpt_correction_T_min 0.846
_exptl_absorpt_correction_type numerical
_exptl_absorpt_process_details 'NUMABS (Rigaku, 1999)'
_exptl_crystal_colour black
_exptl_crystal_density_diffrn 1.747
_exptl_crystal_density_method 'not measured'
_exptl_crystal_description prism
_exptl_crystal_F_000 2520.00
_exptl_crystal_size_max 0.400
_exptl_crystal_size_mid 0.100
_exptl_crystal_size_min 0.100
_refine_diff_density_max 0.580
_refine_diff_density_min -0.560
_refine_ls_abs_structure_details 'Flack, H. D. (1983), Acta Cryst. A39, 876-881.  2296 Friedel Pairs'
_refine_ls_abs_structure_Flack 0.07(12)
_refine_ls_extinction_method none
_refine_ls_goodness_of_fit_ref 1.199
_refine_ls_hydrogen_treatment constr
_refine_ls_number_parameters 283
_refine_ls_number_reflns 5293
_refine_ls_number_restraints 0
_refine_ls_R_factor_gt 0.0517
_refine_ls_shift/su_max 0.001
_refine_ls_structure_factor_coef Fsqd
_refine_ls_weighting_details 'w = 1/[\s^2^(Fo^2^)+(0.1000P)^2^+0.0000P] where P=(Fo^2^+2Fc^2^)/3'
_refine_ls_weighting_scheme calc
_refine_ls_wR_factor_ref 0.1618
_reflns_number_gt 4855
_reflns_number_total 5293
_reflns_threshold_expression F^2^>2.0\s(F^2^)
_cod_data_source_file c7ce01014a2.cif
_cod_data_source_block V131002b
_cod_original_cell_volume 4712.3(7)
_cod_database_code 7228834

loop_
_symmetry_equiv_pos_site_id
_symmetry_equiv_pos_as_xyz
1 +X,+Y,+Z
2 +X,-Y,-Z
3 -X,+Y,1/2-Z
4 -X,-Y,1/2+Z
5 1/2+X,1/2+Y,+Z
6 1/2+X,1/2-Y,-Z
7 1/2-X,1/2+Y,1/2-Z
8 1/2-X,1/2-Y,1/2+Z

loop_
_atom_site_label
_atom_site_type_symbol
_atom_site_fract_x
_atom_site_fract_y
_atom_site_fract_z
_atom_site_U_iso_or_equiv
_atom_site_adp_type
_atom_site_occupancy
_atom_site_symmetry_multiplicity
_atom_site_calc_flag
_atom_site_refinement_flags
S1 S 0.01396(17) 0.33383(5) 0.41136(4) 0.0601(3) Uani 1.0 8 d .
S2 S 0.0248(2) 0.16963(6) 0.41413(5) 0.0722(4) Uani 1.0 8 d .
S3 S 0.13803(13) 0.31766(4) 0.31207(4) 0.0463(3) Uani 1.0 8 d .
S4 S 0.13606(15) 0.18201(4) 0.31374(4) 0.0525(3) Uani 1.0 8 d .
S5 S 0.31371(13) 0.31088(4) 0.20314(4) 0.0467(3) Uani 1.0 8 d .
S6 S 0.29935(15) 0.17577(4) 0.21069(4) 0.0510(3) Uani 1.0 8 d .
S7 S 0.47985(16) 0.30348(5) 0.10360(4) 0.0563(3) Uani 1.0 8 d .
S8 S 0.45940(16) 0.15785(5) 0.11195(4) 0.0558(3) Uani 1.0 8 d .
P1 P 0.0253(3) 0.5000 0.0000 0.0738(6) Uani 1.0 4 d .
P2 P 0.5000 0.49188(7) 0.2500 0.0570(4) Uani 1.0 4 d .
F1 F 0.1398(14) 0.4511(6) -0.0156(4) 0.252(5) Uani 1.0 8 d .
F2 F -0.1011(13) 0.4480(7) -0.0140(3) 0.261(6) Uani 1.0 8 d .
F3 F 0.011(2) 0.4757(3) 0.05008(19) 0.265(6) Uani 1.0 8 d .
F4 F 0.6241(7) 0.54281(17) 0.23068(19) 0.1241(17) Uani 1.0 8 d .
F5 F 0.3991(8) 0.4902(4) 0.20242(19) 0.175(3) Uani 1.0 8 d .
F6 F 0.6129(6) 0.43902(17) 0.22735(19) 0.1199(17) Uani 1.0 8 d .
O1 O 0.4790(11) 0.4001(2) 0.02868(14) 0.127(3) Uani 1.0 8 d .
O2 O 0.5644(5) 0.07961(17) 0.20162(12) 0.0688(9) Uani 1.0 8 d .
C1 C 0.0125(13) 0.2825(3) 0.4628(2) 0.101(3) Uani 1.0 8 d .
C2 C -0.0676(10) 0.2224(3) 0.4563(2) 0.0889(19) Uani 1.0 8 d .
C3 C 0.0712(5) 0.28280(18) 0.36606(15) 0.0455(9) Uani 1.0 8 d .
C4 C 0.0702(5) 0.21948(18) 0.36635(16) 0.0484(9) Uani 1.0 8 d .
C5 C 0.1810(5) 0.24903(17) 0.28179(14) 0.0434(8) Uani 1.0 8 d .
C6 C 0.2547(5) 0.24660(18) 0.23662(14) 0.0464(8) Uani 1.0 8 d .
C7 C 0.3905(5) 0.26901(16) 0.15449(14) 0.0428(8) Uani 1.0 8 d .
C8 C 0.3859(5) 0.20523(17) 0.15809(15) 0.0442(8) Uani 1.0 8 d .
C9 C 0.4468(6) 0.38582(18) 0.11344(16) 0.0546(10) Uani 1.0 8 d .
C10 C 0.5412(7) 0.4212(2) 0.07409(19) 0.0661(13) Uani 1.0 8 d .
C11 C 0.5115(8) 0.4905(2) 0.0796(3) 0.0719(14) Uani 1.0 8 d .
C12 C 0.4017(6) 0.07925(18) 0.13051(16) 0.0509(9) Uani 1.0 8 d .
C13 C 0.5385(6) 0.04627(18) 0.15767(16) 0.0524(10) Uani 1.0 8 d .
C14 C 0.4867(9) -0.0213(2) 0.1676(3) 0.0766(15) Uani 1.0 8 d .
H1A H 0.1282 0.2755 0.4727 0.1209 Uiso 1.0 8 calc R
H1B H -0.0437 0.3037 0.4893 0.1209 Uiso 1.0 8 calc R
H1 H 0.3829 0.3868 0.0321 0.1528 Uiso 1.0 8 calc R
H2A H -0.1832 0.2296 0.4464 0.1067 Uiso 1.0 8 calc R
H2B H -0.0713 0.2019 0.4876 0.1067 Uiso 1.0 8 calc R
H2 H 0.6415 0.0635 0.2169 0.0825 Uiso 1.0 8 calc R
H9A H 0.3275 0.3954 0.1120 0.0655 Uiso 1.0 8 calc R
H9B H 0.4887 0.3977 0.1451 0.0655 Uiso 1.0 8 calc R
H10 H 0.6620 0.4123 0.0765 0.0793 Uiso 1.0 8 calc R
H11A H 0.5867 0.5128 0.0587 0.0863 Uiso 1.0 8 calc R
H11B H 0.5318 0.5025 0.1126 0.0863 Uiso 1.0 8 calc R
H11C H 0.3971 0.5001 0.0711 0.0863 Uiso 1.0 8 calc R
H12A H 0.3021 0.0814 0.1508 0.0611 Uiso 1.0 8 calc R
H12B H 0.3733 0.0552 0.1020 0.0611 Uiso 1.0 8 calc R
H13 H 0.6424 0.0468 0.1385 0.0628 Uiso 1.0 8 calc R
H14A H 0.3834 -0.0218 0.1857 0.0919 Uiso 1.0 8 calc R
H14B H 0.5735 -0.0416 0.1859 0.0919 Uiso 1.0 8 calc R
H14C H 0.4708 -0.0427 0.1374 0.0919 Uiso 1.0 8 calc R

loop_
_atom_site_aniso_label
_atom_site_aniso_U_11
_atom_site_aniso_U_22
_atom_site_aniso_U_33
_atom_site_aniso_U_12
_atom_site_aniso_U_13
_atom_site_aniso_U_23
S1 0.0734(7) 0.0546(6) 0.0523(6) -0.0041(5) 0.0124(6) -0.0102(5)
S2 0.0890(9) 0.0576(7) 0.0699(8) 0.0075(6) 0.0222(7) 0.0221(6)
S3 0.0592(6) 0.0340(4) 0.0457(5) -0.0030(4) 0.0063(5) -0.0027(4)
S4 0.0661(6) 0.0337(5) 0.0575(6) 0.0073(4) 0.0127(5) 0.0040(4)
S5 0.0587(6) 0.0341(4) 0.0474(5) -0.0043(4) 0.0049(5) -0.0034(4)
S6 0.0716(7) 0.0342(4) 0.0473(6) 0.0070(4) 0.0130(5) 0.0008(4)
S7 0.0739(7) 0.0442(5) 0.0508(6) -0.0037(5) 0.0159(6) 0.0000(4)
S8 0.0745(7) 0.0455(5) 0.0474(6) 0.0091(5) 0.0115(5) -0.0032(4)
P1 0.0766(12) 0.0944(14) 0.0503(10) 0.0000 0.0000 0.0002(10)
P2 0.0609(9) 0.0425(7) 0.0675(11) 0.0000 0.0075(8) 0.0000
F1 0.287(11) 0.239(9) 0.229(8) 0.155(8) 0.024(8) -0.050(8)
F2 0.211(7) 0.437(16) 0.135(5) -0.182(9) -0.006(5) -0.034(8)
F3 0.614(18) 0.095(3) 0.085(4) -0.043(8) 0.103(7) -0.004(3)
F4 0.142(4) 0.0665(19) 0.164(5) -0.021(3) 0.062(4) 0.018(3)
F5 0.172(5) 0.251(9) 0.102(4) 0.064(6) -0.054(4) -0.042(4)
F6 0.107(3) 0.074(2) 0.179(5) 0.027(2) 0.063(3) 0.010(3)
O1 0.264(8) 0.058(2) 0.059(3) 0.013(4) 0.024(4) 0.0036(19)
O2 0.076(3) 0.069(2) 0.061(2) 0.0060(17) -0.0073(18) -0.0048(16)
C1 0.155(7) 0.096(5) 0.051(4) -0.006(5) -0.003(4) 0.005(3)
C2 0.125(6) 0.090(4) 0.052(3) 0.005(4) 0.019(4) 0.006(3)
C3 0.046(2) 0.0460(19) 0.045(3) -0.0005(15) 0.0051(17) -0.0029(16)
C4 0.045(2) 0.0431(19) 0.057(3) 0.0046(15) 0.0021(18) 0.0043(17)
C5 0.0466(17) 0.0367(15) 0.047(2) 0.0004(15) 0.0058(15) 0.0021(15)
C6 0.0546(19) 0.0383(17) 0.046(3) 0.0038(16) 0.0060(17) -0.0048(15)
C7 0.0505(19) 0.0368(17) 0.041(2) -0.0026(14) -0.0006(16) -0.0017(14)
C8 0.0501(19) 0.0375(17) 0.045(2) 0.0050(14) -0.0031(17) -0.0013(15)
C9 0.067(3) 0.0445(19) 0.052(3) -0.0059(18) 0.008(2) -0.0009(18)
C10 0.066(3) 0.050(3) 0.083(4) 0.003(2) 0.021(3) 0.016(3)
C11 0.079(3) 0.052(3) 0.085(4) -0.011(3) -0.005(3) 0.015(3)
C12 0.055(2) 0.0440(19) 0.054(3) -0.0014(16) -0.0030(18) -0.0127(17)
C13 0.056(3) 0.0446(19) 0.057(3) 0.0067(17) 0.011(2) 0.0003(17)
C14 0.104(4) 0.043(2) 0.082(4) -0.002(3) 0.010(4) 0.007(3)

loop_
_atom_type_symbol
_atom_type_description
_atom_type_scat_dispersion_real
_atom_type_scat_dispersion_imag
_atom_type_scat_source
C C 0.0033 0.0016
;
International Tables for Crystallography
(1992, Vol. C, Tables 4.2.6.8 and 6.1.1.4)
;
H H 0.0000 0.0000
;
International Tables for Crystallography
(1992, Vol. C, Table 6.1.1.4)
;
F F 0.0171 0.0103
;
International Tables for Crystallography
(1992, Vol. C, Tables 4.2.6.8 and 6.1.1.4)
;
O O 0.0106 0.0060
;
International Tables for Crystallography
(1992, Vol. C, Tables 4.2.6.8 and 6.1.1.4)
;
P P 0.1023 0.0942
;
International Tables for Crystallography
(1992, Vol. C, Tables 4.2.6.8 and 6.1.1.4)
;
S S 0.1246 0.1234
;
International Tables for Crystallography
(1992, Vol. C, Tables 4.2.6.8 and 6.1.1.4)
;

loop_
_geom_angle_atom_site_label_1
_geom_angle_atom_site_label_2
_geom_angle_atom_site_label_3
_geom_angle
_geom_angle_publ_flag
_geom_angle_site_symmetry_1
_geom_angle_site_symmetry_3
C1 S1 C3 100.7(3) yes . .
C2 S2 C4 100.9(3) yes . .
C3 S3 C5 96.12(19) yes . .
C4 S4 C5 95.89(19) yes . .
C6 S5 C7 95.47(18) yes . .
C6 S6 C8 96.19(19) yes . .
C7 S7 C9 103.65(19) yes . .
C8 S8 C12 104.7(2) yes . .
F1 P1 F1 102.7(7) yes . 2_565
F1 P1 F2 79.0(6) yes . .
F1 P1 F2 177.1(5) yes . 2_565
F1 P1 F3 94.0(6) yes . .
F1 P1 F3 91.6(6) yes . 2_565
F1 P1 F2 177.1(5) yes 2_565 .
F1 P1 F2 79.0(6) yes 2_565 2_565
F1 P1 F3 91.6(6) yes 2_565 .
F1 P1 F3 94.0(6) yes 2_565 2_565
F2 P1 F2 99.4(6) yes . 2_565
F2 P1 F3 85.9(6) yes . .
F2 P1 F3 88.3(6) yes . 2_565
F2 P1 F3 88.3(6) yes 2_565 .
F2 P1 F3 85.9(6) yes 2_565 2_565
F3 P1 F3 171.0(9) yes . 2_565
F4 P2 F4 91.3(3) yes . 3_655
F4 P2 F5 93.0(4) yes . .
F4 P2 F5 88.8(4) yes . 3_655
F4 P2 F6 90.6(3) yes . .
F4 P2 F6 175.1(3) yes . 3_655
F4 P2 F5 88.8(4) yes 3_655 .
F4 P2 F5 93.0(4) yes 3_655 3_655
F4 P2 F6 175.1(3) yes 3_655 .
F4 P2 F6 90.6(3) yes 3_655 3_655
F5 P2 F5 177.4(5) yes . 3_655
F5 P2 F6 86.6(4) yes . .
F5 P2 F6 91.5(4) yes . 3_655
F5 P2 F6 91.5(4) yes 3_655 .
F5 P2 F6 86.6(4) yes 3_655 3_655
F6 P2 F6 87.8(3) yes . 3_655
S1 C1 C2 116.8(5) yes . .
S2 C2 C1 117.8(6) yes . .
S1 C3 S3 115.2(3) yes . .
S1 C3 C4 129.1(4) yes . .
S3 C3 C4 115.8(4) yes . .
S2 C4 S4 114.3(3) yes . .
S2 C4 C3 128.5(4) yes . .
S4 C4 C3 117.1(4) yes . .
S3 C5 S4 115.1(3) yes . .
S3 C5 C6 123.6(3) yes . .
S4 C5 C6 121.2(3) yes . .
S5 C6 S6 115.4(3) yes . .
S5 C6 C5 124.7(3) yes . .
S6 C6 C5 119.9(3) yes . .
S5 C7 S7 123.4(2) yes . .
S5 C7 C8 117.0(3) yes . .
S7 C7 C8 119.6(3) yes . .
S6 C8 S8 122.5(3) yes . .
S6 C8 C7 115.9(3) yes . .
S8 C8 C7 121.6(4) yes . .
S7 C9 C10 108.0(3) yes . .
O1 C10 C9 107.4(5) yes . .
O1 C10 C11 110.4(5) yes . .
C9 C10 C11 110.0(5) yes . .
S8 C12 C13 113.4(3) yes . .
O2 C13 C12 107.1(4) yes . .
O2 C13 C14 111.3(4) yes . .
C12 C13 C14 110.1(4) yes . .
C10 O1 H1 109.477 no . .
C13 O2 H2 109.462 no . .
S1 C1 H1A 108.097 no . .
S1 C1 H1B 108.087 no . .
C2 C1 H1A 108.098 no . .
C2 C1 H1B 108.087 no . .
H1A C1 H1B 107.284 no . .
S2 C2 H2A 107.844 no . .
S2 C2 H2B 107.850 no . .
C1 C2 H2A 107.853 no . .
C1 C2 H2B 107.860 no . .
H2A C2 H2B 107.163 no . .
S7 C9 H9A 110.093 no . .
S7 C9 H9B 110.101 no . .
C10 C9 H9A 110.095 no . .
C10 C9 H9B 110.085 no . .
H9A C9 H9B 108.417 no . .
O1 C10 H10 109.648 no . .
C9 C10 H10 109.659 no . .
C11 C10 H10 109.662 no . .
C10 C11 H11A 109.466 no . .
C10 C11 H11B 109.462 no . .
C10 C11 H11C 109.475 no . .
H11A C11 H11B 109.474 no . .
H11A C11 H11C 109.465 no . .
H11B C11 H11C 109.486 no . .
S8 C12 H12A 108.890 no . .
S8 C12 H12B 108.886 no . .
C13 C12 H12A 108.891 no . .
C13 C12 H12B 108.898 no . .
H12A C12 H12B 107.718 no . .
O2 C13 H13 109.481 no . .
C12 C13 H13 109.474 no . .
C14 C13 H13 109.460 no . .
C13 C14 H14A 109.459 no . .
C13 C14 H14B 109.466 no . .
C13 C14 H14C 109.477 no . .
H14A C14 H14B 109.467 no . .
H14A C14 H14C 109.479 no . .
H14B C14 H14C 109.479 no . .

loop_
_geom_bond_atom_site_label_1
_geom_bond_atom_site_label_2
_geom_bond_distance
_geom_bond_publ_flag
_geom_bond_site_symmetry_2
S1 C1 1.799(7) yes .
S1 C3 1.725(5) yes .
S2 C2 1.784(7) yes .
S2 C4 1.738(5) yes .
S3 C3 1.751(5) yes .
S3 C5 1.730(4) yes .
S4 C4 1.742(5) yes .
S4 C5 1.727(4) yes .
S5 C6 1.727(4) yes .
S5 C7 1.728(4) yes .
S6 C6 1.719(4) yes .
S6 C8 1.727(5) yes .
S7 C7 1.740(4) yes .
S7 C9 1.810(4) yes .
S8 C8 1.733(4) yes .
S8 C12 1.824(4) yes .
P1 F1 1.454(11) yes .
P1 F1 1.454(11) yes 2_565
P1 F2 1.550(12) yes .
P1 F2 1.550(12) yes 2_565
P1 F3 1.483(6) yes .
P1 F3 1.483(6) yes 2_565
P2 F4 1.566(5) yes .
P2 F4 1.566(5) yes 3_655
P2 F5 1.539(6) yes .
P2 F5 1.539(6) yes 3_655
P2 F6 1.576(5) yes .
P2 F6 1.576(5) yes 3_655
O1 C10 1.422(7) yes .
O2 C13 1.425(6) yes .
C1 C2 1.452(11) yes .
C3 C4 1.361(6) yes .
C5 C6 1.379(6) yes .
C7 C8 1.375(5) yes .
C9 C10 1.523(7) yes .
C10 C11 1.516(7) yes .
C12 C13 1.498(6) yes .
C13 C14 1.534(6) yes .
O1 H1 0.820 no .
O2 H2 0.820 no .
C1 H1A 0.970 no .
C1 H1B 0.970 no .
C2 H2A 0.970 no .
C2 H2B 0.970 no .
C9 H9A 0.970 no .
C9 H9B 0.970 no .
C10 H10 0.980 no .
C11 H11A 0.960 no .
C11 H11B 0.960 no .
C11 H11C 0.960 no .
C12 H12A 0.970 no .
C12 H12B 0.970 no .
C13 H13 0.980 no .
C14 H14A 0.960 no .
C14 H14B 0.960 no .
C14 H14C 0.960 no .

loop_
_geom_contact_atom_site_label_1
_geom_contact_atom_site_label_2
_geom_contact_distance
_geom_contact_publ_flag
_geom_contact_site_symmetry_2
S1 S2 3.5311(17) no .
S3 S5 3.3195(16) no .
S4 S6 3.1305(16) no .
S5 C9 3.138(5) no .
S6 O2 2.960(4) no .
S6 C12 3.142(5) no .
S6 C13 3.674(5) no .
S7 S8 3.1428(16) no .
S7 O1 2.931(5) no .
S8 O2 3.108(4) no .
O2 C8 3.278(6) no .
C1 C4 3.024(8) no .
C2 C3 3.019(8) no .
C8 C13 3.625(6) no .
S1 F3 3.235(6) no 3_555
S2 O1 3.501(5) no 8_555
S3 S5 3.6129(15) no 3_555
S3 F6 3.449(5) no 3_655
S3 C14 3.644(5) no 7_555
S4 S6 3.5237(17) no 3_555
S4 O2 3.268(4) no 3_655
S4 C6 3.672(4) no 3_555
S5 S3 3.6129(15) no 3_555
S5 F6 3.697(4) no .
S5 F6 3.408(5) no 3_655
S5 C3 3.654(4) no 3_555
S6 S4 3.5237(17) no 3_555
S6 F4 3.226(5) no 5_445
S6 O2 3.363(4) no 3_655
S7 C3 3.687(4) no 3_655
S8 F2 3.568(11) no 6_555
F1 O1 3.154(13) no .
F1 C11 3.662(12) no 2_565
F2 S8 3.568(11) no 6_455
F2 O1 3.683(13) no 1_455
F2 C12 3.271(9) no 6_455
F3 S1 3.235(6) no 3_555
F3 C12 3.262(8) no 5_455
F3 C13 3.344(7) no 5_455
F3 C14 3.252(8) no 5_455
F4 S6 3.226(5) no 5_555
F4 O2 3.672(7) no 5_555
F4 O2 3.199(7) no 7_655
F4 C12 3.623(7) no 5_555
F4 C14 3.635(8) no 5_555
F5 O2 3.279(8) no 5_455
F5 C9 3.350(8) no .
F5 C11 3.507(8) no .
F5 C13 3.342(8) no 5_455
F5 C14 3.421(9) no 5_455
F6 S3 3.449(5) no 3_655
F6 S5 3.697(4) no .
F6 S5 3.408(5) no 3_655
F6 C9 3.598(7) no .
F6 C14 3.501(8) no 5_555
O1 S2 3.501(5) no 8_554
O1 F1 3.154(13) no .
O1 F2 3.683(13) no 1_655
O1 C2 3.379(8) no 8_554
O2 S4 3.268(4) no 3_655
O2 S6 3.363(4) no 3_655
O2 F4 3.672(7) no 5_445
O2 F4 3.199(7) no 7_645
O2 F5 3.279(8) no 5_545
O2 O2 2.862(5) no 3_655
C2 O1 3.379(8) no 8_555
C3 S5 3.654(4) no 3_555
C3 S7 3.687(4) no 3_655
C4 C8 3.695(6) no 3_555
C5 C5 3.367(5) no 3_555
C5 C6 3.496(6) no 3_555
C6 S4 3.672(4) no 3_555
C6 C5 3.496(6) no 3_555
C8 C4 3.695(6) no 3_555
C9 F5 3.350(8) no .
C9 F6 3.598(7) no .
C11 F1 3.662(12) no 2_565
C11 F5 3.507(8) no .
C12 F2 3.271(9) no 6_555
C12 F3 3.262(8) no 5_545
C12 F4 3.623(7) no 5_445
C13 F3 3.344(7) no 5_545
C13 F5 3.342(8) no 5_545
C14 S3 3.644(5) no 7_545
C14 F3 3.252(8) no 5_545
C14 F4 3.635(8) no 5_445
C14 F5 3.421(9) no 5_545
C14 F6 3.501(8) no 5_445
S1 H2A 2.8994 no .
S1 H2B 3.5960 no .
S2 H1A 2.9095 no .
S2 H1B 3.5935 no .
S5 H9A 3.1076 no .
S5 H9B 2.8253 no .
S6 H2 3.6371 no .
S6 H12A 2.6187 no .
S7 H1 2.7755 no .
S7 H10 2.8508 no .
S8 H13 2.8885 no .
O1 H9A 2.5979 no .
O1 H9B 3.2174 no .
O1 H11A 2.6996 no .
O1 H11B 3.2238 no .
O1 H11C 2.5337 no .
O2 H12A 2.5115 no .
O2 H12B 3.1869 no .
O2 H14A 2.6477 no .
O2 H14B 2.6429 no .
O2 H14C 3.2563 no .
C3 H1A 2.9830 no .
C3 H1B 3.5523 no .
C3 H2A 3.2115 no .
C4 H1A 3.2068 no .
C4 H2A 2.9975 no .
C4 H2B 3.5528 no .
C7 H9A 3.0023 no .
C7 H9B 2.8858 no .
C8 H12A 2.7519 no .
C8 H12B 3.5798 no .
C9 H1 2.3046 no .
C9 H11A 3.3122 no .
C9 H11B 2.5967 no .
C9 H11C 2.7484 no .
C11 H1 2.7815 no .
C11 H9A 2.6653 no .
C11 H9B 2.6983 no .
C12 H2 3.0706 no .
C12 H14A 2.6574 no .
C12 H14B 3.3094 no .
C12 H14C 2.6843 no .
C14 H2 2.5852 no .
C14 H12A 2.6888 no .
C14 H12B 2.6079 no .
H1A H2A 2.7586 no .
H1A H2B 2.2759 no .
H1B H2A 2.2734 no .
H1B H2B 2.1997 no .
H1 H9A 2.2583 no .
H1 H9B 3.2422 no .
H1 H10 2.5911 no .
H1 H11A 3.2393 no .
H1 H11B 3.5396 no .
H1 H11C 2.6660 no .
H2 H12A 3.2770 no .
H2 H13 2.1949 no .
H2 H14A 2.8814 no .
H2 H14B 2.4756 no .
H2 H14C 3.4435 no .
H9A H10 2.8534 no .
H9A H11A 3.5724 no .
H9A H11B 2.8147 no .
H9A H11C 2.5762 no .
H9B H10 2.3636 no .
H9B H11A 3.5249 no .
H9B H11B 2.4483 no .
H9B H11C 3.0896 no .
H10 H11A 2.2940 no .
H10 H11B 2.4119 no .
H10 H11C 2.8284 no .
H12A H13 2.8215 no .
H12A H14A 2.5025 no .
H12A H14B 3.5454 no .
H12A H14C 3.0060 no .
H12B H13 2.3693 no .
H12B H14A 2.8450 no .
H12B H14B 3.4981 no .
H12B H14C 2.4466 no .
H13 H14A 2.8458 no .
H13 H14B 2.3725 no .
H13 H14C 2.3566 no .
S1 H1 3.6959 no 3_555
S1 H9A 3.0847 no 3_555
S1 H10 3.0944 no 3_655
S1 H14C 2.9794 no 7_555
S2 H1 3.5523 no 8_555
S2 H11A 3.5648 no 7_545
S2 H11B 3.6951 no 7_545
S2 H12A 3.6804 no 3_555
S3 H9B 3.6245 no 3_655
S3 H14A 3.4549 no 7_555
S3 H14B 3.4593 no 7_555
S3 H14C 3.4209 no 7_555
S4 H2 3.2127 no 3_655
S4 H13 3.6441 no 3_655
S6 H2 3.1697 no 3_655
S7 H2A 3.1580 no 3_555
S7 H2B 3.2872 no 8_554
S8 H1B 3.5511 no 8_554
S8 H2A 3.1277 no 3_555
P1 H11C 3.5452 no .
P1 H11C 3.5452 no 2_565
P1 H12B 3.2854 no 5_455
P1 H12B 3.2854 no 6_455
P2 H2 3.3618 no 5_455
P2 H2 3.3618 no 7_655
P2 H9B 3.5353 no .
P2 H9B 3.5353 no 3_655
P2 H14A 3.5362 no 5_555
P2 H14A 3.5362 no 7_555
F1 H1B 3.3375 no 3_555
F1 H1 2.7133 no .
F1 H11C 3.3185 no .
F1 H11C 2.7620 no 2_565
F1 H12B 3.1921 no 6_455
F1 H13 3.3963 no 6_455
F2 H1B 3.3770 no 3_555
F2 H10 3.2203 no 1_455
F2 H11A 3.4802 no 1_455
F2 H11A 2.8936 no 2_465
F2 H12B 2.4386 no 6_455
F3 H1 3.5536 no .
F3 H9A 3.4962 no .
F3 H10 3.1687 no 1_455
F3 H11A 3.4664 no 1_455
F3 H11C 3.1658 no .
F3 H12B 2.4824 no 5_455
F3 H13 3.0649 no 5_455
F3 H14C 2.4655 no 5_455
F4 H2 2.3992 no 7_655
F4 H11B 3.4537 no .
F4 H12A 2.7482 no 5_555
F4 H14A 2.7768 no 5_555
F5 H2 2.6113 no 5_455
F5 H9A 3.2737 no .
F5 H9B 2.6393 no .
F5 H11B 2.7084 no .
F5 H11C 3.6328 no .
F5 H13 2.9579 no 5_455
F5 H14B 2.7125 no 5_455
F6 H2 3.6511 no 7_655
F6 H9B 2.6306 no .
F6 H11B 3.5104 no .
F6 H14A 2.5775 no 5_555
F6 H14B 3.4798 no 7_655
O1 H2B 2.5748 no 8_554
O1 H11A 3.1714 no 2_565
O1 H11C 3.5537 no 2_565
O2 H2 2.8034 no 3_655
C1 H2A 3.4911 no 6_556
C1 H2B 3.5917 no 6_556
C2 H1A 3.1111 no 6_456
C2 H1 3.4688 no 8_555
C7 H2A 3.3456 no 3_555
C8 H2A 3.3460 no 3_555
C10 H2B 3.5732 no 8_554
C11 H12A 3.6050 no 5_555
C11 H12B 3.2495 no 5_555
C11 H13 3.5623 no 5_455
C12 H11A 3.4971 no 5_445
C12 H11B 3.4040 no 5_445
C14 H9A 3.5892 no 5_545
H1A C2 3.1111 no 6_556
H1A H1B 3.2845 no 6_556
H1A H2A 2.6923 no 6_556
H1A H2B 2.6696 no 6_556
H1A H10 3.6417 no 3_655
H1B S8 3.5511 no 8_555
H1B F1 3.3375 no 3_555
H1B F2 3.3770 no 3_555
H1B H1A 3.2845 no 6_456
H1B H1 3.2837 no 3_555
H1B H2A 3.4427 no 6_556
H1 S1 3.6959 no 3_555
H1 S2 3.5523 no 8_554
H1 F1 2.7133 no .
H1 F3 3.5536 no .
H1 C2 3.4688 no 8_554
H1 H1B 3.2837 no 3_555
H1 H2B 2.7167 no 8_554
H1 H11A 3.6816 no 2_565
H2A S7 3.1580 no 3_555
H2A S8 3.1277 no 3_555
H2A C1 3.4911 no 6_456
H2A C7 3.3456 no 3_555
H2A C8 3.3460 no 3_555
H2A H1A 2.6923 no 6_456
H2A H1B 3.4427 no 6_456
H2B S7 3.2872 no 8_555
H2B O1 2.5748 no 8_555
H2B C1 3.5917 no 6_456
H2B C10 3.5732 no 8_555
H2B H1A 2.6696 no 6_456
H2B H1 2.7167 no 8_555
H2B H10 3.5460 no 8_555
H2 S4 3.2127 no 3_655
H2 S6 3.1697 no 3_655
H2 P2 3.3618 no 5_545
H2 F4 2.3992 no 7_645
H2 F5 2.6113 no 5_545
H2 F6 3.6511 no 7_645
H2 O2 2.8034 no 3_655
H2 H2 2.8972 no 3_655
H2 H14A 3.2630 no 3_655
H9A S1 3.0847 no 3_555
H9A F3 3.4962 no .
H9A F5 3.2737 no .
H9A C14 3.5892 no 5_455
H9A H13 3.6442 no 5_455
H9A H14B 3.1729 no 5_455
H9A H14C 3.2062 no 5_455
H9B S3 3.6245 no 3_655
H9B P2 3.5353 no .
H9B F5 2.6393 no .
H9B F6 2.6306 no .
H10 S1 3.0944 no 3_655
H10 F2 3.2203 no 1_655
H10 F3 3.1687 no 1_655
H10 H1A 3.6417 no 3_655
H10 H2B 3.5460 no 8_554
H10 H12B 3.5685 no 5_555
H10 H14C 3.1272 no 5_555
H11A S2 3.5648 no 7_555
H11A F2 3.4802 no 1_655
H11A F2 2.8936 no 2_665
H11A F3 3.4664 no 1_655
H11A O1 3.1714 no 2_565
H11A C12 3.4971 no 5_555
H11A H1 3.6816 no 2_565
H11A H11A 3.2877 no 2_565
H11A H12A 3.4010 no 5_555
H11A H12B 2.7263 no 5_555
H11B S2 3.6951 no 7_555
H11B F4 3.4537 no .
H11B F5 2.7084 no .
H11B F6 3.5104 no .
H11B C12 3.4040 no 5_555
H11B H12A 2.9305 no 5_555
H11B H12B 2.9519 no 5_555
H11B H13 3.3128 no 5_455
H11B H14A 3.4834 no 5_555
H11B H14C 3.6815 no 5_555
H11C P1 3.5452 no .
H11C F1 3.3185 no .
H11C F1 2.7620 no 2_565
H11C F3 3.1658 no .
H11C F5 3.6328 no .
H11C O1 3.5537 no 2_565
H11C H13 2.9253 no 5_455
H12A S2 3.6804 no 3_555
H12A F4 2.7482 no 5_445
H12A C11 3.6050 no 5_445
H12A H11A 3.4010 no 5_445
H12A H11B 2.9305 no 5_445
H12B P1 3.2854 no 5_545
H12B F1 3.1921 no 6_555
H12B F2 2.4386 no 6_555
H12B F3 2.4824 no 5_545
H12B C11 3.2495 no 5_445
H12B H10 3.5685 no 5_445
H12B H11A 2.7263 no 5_445
H12B H11B 2.9519 no 5_445
H13 S4 3.6441 no 3_655
H13 F1 3.3963 no 6_555
H13 F3 3.0649 no 5_545
H13 F5 2.9579 no 5_545
H13 C11 3.5623 no 5_545
H13 H9A 3.6442 no 5_545
H13 H11B 3.3128 no 5_545
H13 H11C 2.9253 no 5_545
H14A S3 3.4549 no 7_545
H14A P2 3.5362 no 5_445
H14A F4 2.7768 no 5_445
H14A F6 2.5775 no 5_445
H14A H2 3.2630 no 3_655
H14A H11B 3.4834 no 5_445
H14A H14B 3.5889 no 3_655
H14B S3 3.4593 no 7_545
H14B F5 2.7125 no 5_545
H14B F6 3.4798 no 7_645
H14B H9A 3.1729 no 5_545
H14B H14A 3.5889 no 3_655
H14C S1 2.9794 no 7_545
H14C S3 3.4209 no 7_545
H14C F3 2.4655 no 5_545
H14C H9A 3.2062 no 5_545
H14C H10 3.1272 no 5_445
H14C H11B 3.6815 no 5_445

loop_
_geom_hbond_atom_site_label_D
_geom_hbond_atom_site_label_H
_geom_hbond_atom_site_label_A
_geom_hbond_distance_DA
_geom_hbond_distance_DH
_geom_hbond_distance_HA
_geom_hbond_angle_DHA
_geom_hbond_publ_flag
O1 H1 S7 2.931(5) 0.820 2.776 92.7 no

loop_
_geom_torsion_atom_site_label_1
_geom_torsion_atom_site_label_2
_geom_torsion_atom_site_label_3
_geom_torsion_atom_site_label_4
_geom_torsion
_geom_torsion_publ_flag
C1 S1 C3 S3 -164.8(4) no
C1 S1 C3 C4 15.8(5) no
C3 S1 C1 C2 -44.6(7) no
C2 S2 C4 S4 -171.2(3) no
C2 S2 C4 C3 13.5(5) no
C4 S2 C2 C1 -43.0(5) no
C3 S3 C5 S4 2.3(3) no
C3 S3 C5 C6 -174.1(3) no
C5 S3 C3 S1 179.0(3) no
C5 S3 C3 C4 -1.6(3) no
C4 S4 C5 S3 -2.1(3) no
C4 S4 C5 C6 174.4(3) no
C5 S4 C4 S2 -174.9(3) no
C5 S4 C4 C3 1.0(3) no
C6 S5 C7 S7 -178.9(3) no
C6 S5 C7 C8 -1.9(3) no
C7 S5 C6 S6 1.8(3) no
C7 S5 C6 C5 -180.0(3) no
C6 S6 C8 S8 -178.8(3) no
C6 S6 C8 C7 0.0(3) no
C8 S6 C6 S5 -1.3(3) no
C8 S6 C6 C5 -179.6(3) no
C7 S7 C9 C10 172.6(3) no
C9 S7 C7 S5 -6.1(4) no
C9 S7 C7 C8 177.0(3) no
C8 S8 C12 C13 -93.4(3) no
C12 S8 C8 S6 5.8(4) no
C12 S8 C8 C7 -173.0(3) no
S1 C1 C2 S2 64.5(9) no
S1 C3 C4 S2 -5.0(6) no
S1 C3 C4 S4 179.8(3) no
S3 C3 C4 S2 175.6(3) no
S3 C3 C4 S4 0.4(5) no
S3 C5 C6 S5 -0.6(5) no
S3 C5 C6 S6 177.5(2) no
S4 C5 C6 S5 -176.7(3) no
S4 C5 C6 S6 1.4(5) no
S5 C7 C8 S6 1.3(5) no
S5 C7 C8 S8 -179.8(3) no
S7 C7 C8 S6 178.4(2) no
S7 C7 C8 S8 -2.7(5) no
S7 C9 C10 O1 57.5(4) no
S7 C9 C10 C11 177.7(3) no
S8 C12 C13 O2 64.4(4) no
S8 C12 C13 C14 -174.5(3) no
